data_2004647
loop_
_publ_author_name
'Othman, A. H.'
'Lee, K.-L.'
'Fun, H.-K.'
'Yip, B.-C.'

_publ_section_title
;
 Diaqua[2,6-diacetylpyridine bis(thiosemicarbazone)]manganese(II)
 Diperchlorate
;
_journal_issue 3
_journal_name_full 'Acta Crystallographica Section C'
_journal_page_first 602
_journal_page_last 605
_journal_paper_doi 10.1107/S0108270195012145
_journal_volume 52
_journal_year 1996
_chemical_formula_iupac '[Mn (C11 H15 N7 S2) (H2 O)2] (Cl O4)2'
_chemical_formula_moiety '(C11 H19 Mn N7 O2 S2) (Cl O4)2'
_chemical_formula_sum 'C11 H19 Cl2 Mn N7 O10 S2'
_chemical_formula_weight 599.29
_chemical_name_systematic
;Diaqua[2,6-diacetylpyridine bis(thiosemicarbazone)]manganese(II)
 Diperchlorate
;
_space_group_IT_number 15
_symmetry_cell_setting monoclinic
_symmetry_space_group_name_Hall '-C 2yc'
_symmetry_space_group_name_H-M 'C 1 2/c 1'
_audit_creation_method SHELXL
_cell_angle_alpha 90.00
_cell_angle_beta 106.069(4)
_cell_angle_gamma 90.00
_cell_formula_units_Z 4
_cell_length_a 23.6801(9)
_cell_length_b 12.9415(9)
_cell_length_c 7.8455(5)
_cell_measurement_reflns_used 40
_cell_measurement_temperature 293(2)
_cell_measurement_theta_max 12.5
_cell_measurement_theta_min 5
_cell_volume 2310.4(2)
_computing_cell_refinement XSCANS
_computing_data_collection 'XSCANS (Siemens, 1994)'
_computing_data_reduction XSCANS
_computing_molecular_graphics 'SHELXTL/PC (Sheldrick, 1990)'
_computing_publication_material SHELXL-93
_computing_structure_refinement 'SHELXL-93 (Sheldrick, 1993)'
_computing_structure_solution 'SHELXS-86 (Sheldrick, 19985)'
_diffrn_ambient_temperature 293(2)
_diffrn_measurement_device 'Siemens P4 diffractometer'
_diffrn_measurement_method '\q-2\q scans'
_diffrn_radiation_monochromator graphite
_diffrn_radiation_source 'fine-focus sealed tube'
_diffrn_radiation_type MoK\a
_diffrn_radiation_wavelength 0.71073
_diffrn_reflns_av_R_equivalents 0.0154
_diffrn_reflns_av_sigmaI/netI 0.0238
_diffrn_reflns_limit_h_max 30
_diffrn_reflns_limit_h_min -1
_diffrn_reflns_limit_k_max 16
_diffrn_reflns_limit_k_min -1
_diffrn_reflns_limit_l_max 9
_diffrn_reflns_limit_l_min -10
_diffrn_reflns_number 3090
_diffrn_reflns_theta_max 27.49
_diffrn_reflns_theta_min 1.79
_diffrn_standards_decay_% none
_diffrn_standards_interval_count 97
_diffrn_standards_number 3
_exptl_absorpt_coefficient_mu 1.046
_exptl_absorpt_correction_T_max 0.756
_exptl_absorpt_correction_T_min 0.667
_exptl_absorpt_correction_type 'empirical, \y-scan (Siemens, 1994)'
_exptl_crystal_colour Orange
_exptl_crystal_density_diffrn 1.723
_exptl_crystal_description Needle
_exptl_crystal_F_000 1220
_exptl_crystal_size_max 0.70
_exptl_crystal_size_mid 0.44
_exptl_crystal_size_min 0.40
_refine_diff_density_max 0.75
_refine_diff_density_min -0.66
_refine_ls_extinction_coef 0.0027(5)
_refine_ls_extinction_method 'SHELXL93 (Sheldrick, 1993)'
_refine_ls_goodness_of_fit_all 1.064
_refine_ls_goodness_of_fit_obs 1.110
_refine_ls_hydrogen_treatment 'H atoms: see text'
_refine_ls_matrix_type full
_refine_ls_number_parameters 178
_refine_ls_number_reflns 2649
_refine_ls_number_restraints 0
_refine_ls_restrained_S_all 1.064
_refine_ls_restrained_S_obs 1.110
_refine_ls_R_factor_all 0.0579
_refine_ls_R_factor_obs 0.0531
_refine_ls_shift/esd_max 0.000
_refine_ls_shift/esd_mean 0.000
_refine_ls_structure_factor_coef Fsqd
_refine_ls_weighting_details 'w = 1/[\s^2^(Fo^2^)+(0.0826P)^2^+5.5115P] where P=(Fo^2^+2Fc^2^)/3'
_refine_ls_weighting_scheme calc
_refine_ls_wR_factor_all 0.1552
_refine_ls_wR_factor_obs 0.1516
_reflns_number_observed 2341
_reflns_number_total 2649
_reflns_observed_criterion >2sigma(I)
_cod_data_source_file mu1217.cif
_cod_data_source_block aaho1
_cod_depositor_comments
;
The following automatic conversions were performed:
'_symmetry_cell_setting' value 'Monoclinic' changed to 'monoclinic'
according to '/home/saulius/struct/CIF-dictionaries/cif_core.dic'
dictionary named 'cif_core.dic' version 2.4.1 from 2010-06-29.

Automatic conversion script
Id: cif_fix_enum 1527 2010-12-29 10:47:43Z saulius 

The following automatic conversions were performed:

'_symmetry_cell_setting' value 'Monoclinic' changed to 'monoclinic'
according to /home/saulius/struct/CIF-dictionaries/cif_core.dic
dictionary named 'cif_core.dic' version 2.4.1 from
2010-06-29.

'_geom_bond_publ_flag' value 'Yes' changed to 'yes'
according to /home/saulius/struct/CIF-dictionaries/cif_core.dic
dictionary named 'cif_core.dic' version 2.4.1 from 2010-06-29 (18
times).

'_geom_bond_publ_flag' value 'No' changed to 'no' according
to /home/saulius/struct/CIF-dictionaries/cif_core.dic dictionary
named 'cif_core.dic' version 2.4.1 from 2010-06-29 (5
times).

'_geom_angle_publ_flag' value 'Yes' changed to 'yes'
according to /home/saulius/struct/CIF-dictionaries/cif_core.dic
dictionary named 'cif_core.dic' version 2.4.1 from 2010-06-29 (30
times).

'_geom_angle_publ_flag' value 'No' changed to 'no' according
to /home/saulius/struct/CIF-dictionaries/cif_core.dic dictionary
named 'cif_core.dic' version 2.4.1 from 2010-06-29 (16 times).

Automatic conversion script
Id: cif_fix_values 1715 2011-07-08 13:25:40Z adriana 

The following automatic conversions were performed:

'_refine_ls_weighting_scheme' value 'calc w =
1/[\s^2^(Fo^2^)+(0.0826P)^2^+5.5115P] where P=(Fo^2^+2Fc^2^)/3' was
changed to 'calc'. New tag '_refine_ls_weighting_details' was
created. The value of the new tag was set to 'w =
1/[\s^2^(Fo^2^)+(0.0826P)^2^+5.5115P] where P=(Fo^2^+2Fc^2^)/3'.

Automatic conversion script
Id: cif_fix_values 3143 2015-03-26 13:38:13Z robertas 
;
_cod_original_sg_symbol_H-M 'C 2/c'
_cod_database_code 2004647

loop_
_symmetry_equiv_pos_as_xyz
'x, y, z'
'-x, y, -z+1/2'
'x+1/2, y+1/2, z'
'-x+1/2, y+1/2, -z+1/2'
'-x, -y, -z'
'x, -y, z-1/2'
'-x+1/2, -y+1/2, -z'
'x+1/2, -y+1/2, z-1/2'

loop_
_atom_site_aniso_label
_atom_site_aniso_U_11
_atom_site_aniso_U_22
_atom_site_aniso_U_33
_atom_site_aniso_U_12
_atom_site_aniso_U_13
_atom_site_aniso_U_23
Mn 0.0303(3) 0.0311(3) 0.0432(4) 0.000 0.0118(2) 0.000
S 0.0411(5) 0.0357(4) 0.0920(7) 0.0000(3) 0.0306(5) 0.0097(4)
N1 0.036(2) 0.030(2) 0.043(2) 0.000 0.0108(14) 0.000
N2 0.0308(12) 0.0390(13) 0.0450(13) 0.0017(10) 0.0121(10) 0.0027(10)
N3 0.0307(13) 0.045(2) 0.069(2) 0.0010(11) 0.0208(13) 0.0042(13)
N4 0.041(2) 0.051(2) 0.131(4) -0.0022(15) 0.034(2) 0.019(2)
C1 0.071(4) 0.030(2) 0.074(3) 0.000 0.027(3) 0.000
C2 0.054(2) 0.036(2) 0.063(2) 0.0093(14) 0.018(2) -0.0009(14)
C3 0.040(2) 0.0351(15) 0.0400(14) 0.0043(11) 0.0117(12) -0.0001(11)
C4 0.0372(15) 0.040(2) 0.046(2) 0.0055(12) 0.0132(12) -0.0005(12)
C5 0.051(2) 0.053(2) 0.109(3) 0.013(2) 0.038(2) -0.003(2)
C6 0.0330(15) 0.047(2) 0.061(2) 0.0000(12) 0.0153(13) 0.0116(14)
Cl 0.0373(4) 0.0594(6) 0.0709(6) 0.0014(3) 0.0102(4) 0.0094(4)
O1 0.160(5) 0.203(6) 0.136(4) -0.129(5) -0.060(4) 0.057(4)
O2 0.319(13) 0.305(12) 0.236(9) 0.238(11) 0.159(9) 0.076(8)
O3 0.153(5) 0.189(6) 0.117(4) -0.100(5) 0.024(3) 0.034(4)
O4 0.086(3) 0.089(3) 0.086(2) 0.022(2) -0.011(2) -0.001(2)
O1W 0.0471(15) 0.0475(14) 0.0489(13) 0.0032(12) 0.0064(11) 0.0010(11)

loop_
_atom_site_label
_atom_site_occupancy
_atom_site_fract_x
_atom_site_fract_y
_atom_site_fract_z
_atom_site_U_iso_or_equiv
_atom_site_thermal_displace_type
_atom_site_calc_flag
_atom_site_refinement_flags
_atom_site_type_symbol
Mn 1 .0000 .81352(5) .2500 .0345(2) Uani d S Mn
S 1 .06806(4) .97074(7) .24189(15) .0538(3) Uani d . S
N1 1 .0000 .6383(3) .2500 .0362(7) Uani d S N
N2 1 .08889(11) .7470(2) .2133(3) .0380(5) Uani d . N
N3 1 .13372(13) .8105(2) .2010(4) .0467(7) Uani d . N
N4 1 .1744(2) .9674(3) .1992(7) .0724(12) Uani d . N
C1 1 .0 .4247(4) .2500 .0570(13) Uani d S C
C2 1 .0480(2) .4784(3) .2291(5) .0507(8) Uani d . C
C3 1 .04666(14) .5858(2) .2308(4) .0383(6) Uani d . C
C4 1 .09697(14) .6491(3) .2110(4) .0408(6) Uani d . C
C5 1 .1523(2) .5983(3) .1962(7) .0680(11) Uani d . C
H5A .50 .1799(2) .6503(3) .1844(7) .102 Uiso calc PR H
H5B .50 .1435(2) .5541(3) .0940(7) .102 Uiso calc PR H
H5C .50 .1690(2) .5581(3) .3008(7) .102 Uiso calc PR H
H5D .50 .1483(2) .5247(3) .2018(7) .102 Uiso calc PR H
H5E .50 .1848(2) .6209(3) .2921(7) .102 Uiso calc PR H
H5F .50 .1593(2) .6169(3) .0853(7) .102 Uiso calc PR H
C6 1 .12854(14) .9136(3) .2115(5) .0464(7) Uani d . C
Cl 1 .18869(4) 1.27680(8) .23319(14) .0569(3) Uani d . Cl
O1 1 .2239(3) 1.3479(6) .3451(8) .186(4) Uani d . O
O2 1 .2193(5) 1.2135(8) .1548(13) .271(7) Uani d . O
O3 1 .1642(3) 1.2132(5) .3363(7) .156(3) Uani d . O
O4 1 .1451(2) 1.3258(3) .1031(5) .0940(12) Uani d . O
O1W 1 -.03561(13) .8020(2) -.0437(4) .0492(6) Uani d . O
H1 1 .0000 .360(5) .2500 .055(16) Uiso d S H
H2 1 .082(2) .447(4) .220(6) .066(13) Uiso d . H
H3N 1 .166(2) .785(4) .195(6) .060(12) Uiso d . H
H4NA 1 .205(3) .934(4) .188(7) .080(16) Uiso d . H
H4NB 1 .174(2) 1.027(4) .218(6) .055(13) Uiso d . H
H1WA 1 -.039(2) .859(5) -.089(7) .080(17) Uiso d . H
H1WB 1 -.062(3) .780(5) -.077(7) .076(19) Uiso d . H

loop_
_atom_type_symbol
_atom_type_description
_atom_type_scat_dispersion_real
_atom_type_scat_dispersion_imag
_atom_type_scat_source
C C 0.0033 0.0016 'International Tables Vol C Tables 4.2.6.8 and 6.1.1.4'
H H 0.0000 0.0000 'International Tables Vol C Tables 4.2.6.8 and 6.1.1.4'
O O 0.0106 0.0060 'International Tables Vol C Tables 4.2.6.8 and 6.1.1.4'
N N 0.0061 0.0033 'International Tables Vol C Tables 4.2.6.8 and 6.1.1.4'
Cl Cl 0.1484 0.1585 'International Tables Vol C Tables 4.2.6.8 and 6.1.1.4'
S S 0.1246 0.1234 'International Tables Vol C Tables 4.2.6.8 and 6.1.1.4'
Mn Mn 0.3368 0.7283 'International Tables Vol C Tables 4.2.6.8 and 6.1.1.4'

loop_
_geom_angle_atom_site_label_1
_geom_angle_atom_site_label_2
_geom_angle_atom_site_label_3
_geom_angle_site_symmetry_1
_geom_angle_site_symmetry_3
_geom_angle
_geom_angle_publ_flag
O1W Mn O1W . 2 172.3(2) yes
O1W Mn N1 . . 86.16(8) yes
O1W Mn N1 2 . 86.16(8) no
O1W Mn N2 . . 86.82(10) yes
O1W Mn N2 2 . 90.39(11) yes
N1 Mn N2 . . 68.66(7) yes
O1W Mn N2 . 2 90.39(11) no
O1W Mn N2 2 2 86.82(10) no
N1 Mn N2 . 2 68.66(7) no
N2 Mn N2 . 2 137.32(13) yes
O1W Mn S . . 94.96(9) yes
O1W Mn S 2 . 91.03(8) yes
N1 Mn S . . 141.30(2) yes
N2 Mn S . . 72.77(7) yes
N2 Mn S 2 . 149.78(7) yes
O1W Mn S . 2 91.03(8) no
O1W Mn S 2 2 94.96(9) no
N1 Mn S . 2 141.30(2) no
N2 Mn S . 2 149.78(7) no
N2 Mn S 2 2 72.77(7) no
S Mn S . 2 77.41(4) yes
C6 S Mn . . 102.48(12) yes
C3 N1 C3 2 . 119.1(4) yes
C3 N1 Mn 2 . 120.5(2) no
C3 N1 Mn . . 120.5(2) yes
C4 N2 N3 . . 118.1(3) yes
C4 N2 Mn . . 120.2(2) yes
N3 N2 Mn . . 121.7(2) yes
C6 N3 N2 . . 120.4(3) yes
C2 C1 C2 . 2 119.5(5) yes
C1 C2 C3 . . 118.7(3) yes
N1 C3 C2 . . 122.0(3) yes
N1 C3 C4 . . 116.1(3) yes
C2 C3 C4 . . 121.9(3) yes
N2 C4 C3 . . 114.6(3) yes
N2 C4 C5 . . 124.9(3) yes
C3 C4 C5 . . 120.5(3) yes
N4 C6 N3 . . 115.4(3) yes
N4 C6 S . . 121.9(3) yes
N3 C6 S . . 122.6(3) yes
O2 Cl O1 . . 112.8(7) no
O2 Cl O4 . . 109.0(5) no
O1 Cl O4 . . 111.0(4) no
O2 Cl O3 . . 105.6(6) no
O1 Cl O3 . . 107.5(4) no
O4 Cl O3 . . 110.8(4) no

loop_
_geom_bond_atom_site_label_1
_geom_bond_atom_site_label_2
_geom_bond_site_symmetry_2
_geom_bond_distance
_geom_bond_publ_flag
Mn O1W . 2.229(3) yes
Mn O1W 2 2.229(3) no
Mn N1 . 2.268(3) yes
Mn N2 . 2.364(2) yes
Mn N2 2 2.364(3) no
Mn S . 2.6073(10) yes
Mn S 2 2.6073(10) no
S C6 . 1.686(3) yes
N1 C3 2 1.341(3) no
N1 C3 . 1.341(3) yes
N2 C4 . 1.282(4) yes
N2 N3 . 1.367(4) yes
N3 C6 . 1.344(5) yes
N4 C6 . 1.315(5) yes
C1 C2 . 1.379(5) yes
C1 C2 2 1.379(5) no
C2 C3 . 1.390(5) yes
C3 C4 . 1.490(4) yes
C4 C5 . 1.499(5) yes
Cl O2 . 1.350(7) yes
Cl O1 . 1.381(5) yes
Cl O4 . 1.388(3) yes
Cl O3 . 1.388(5) yes
